data_7015806
loop_
_publ_author_name
'Zobi, Fabio'
'Blacque, Olivier'

_publ_section_title
;
 Reactivity of 17 e- complex [Re(II)Br4(CO)2]2- with bridging aromatic
 ligands. Characterization and CO-releasing properties.
;
_journal_issue 18
_journal_name_full 'Dalton transactions (Cambridge, England : 2003)'
_journal_page_first 4994
_journal_page_last 5001
_journal_paper_doi 10.1039/c1dt10110b
_journal_volume 40
_journal_year 2011
_chemical_formula_moiety 'C22 H16 Br2 N4 O2 Re'
_chemical_formula_sum 'C22 H16 Br2 N4 O2 Re'
_chemical_formula_weight 714.40
_chemical_name_systematic
;
Bis(4,4'-bipyridine-\k<i>N</i>^1^)(dibromo)dicarbonylrhenium(II)
;
_space_group_IT_number 15
_symmetry_cell_setting monoclinic
_symmetry_space_group_name_Hall '-C 2yc'
_symmetry_space_group_name_H-M 'C 1 2/c 1'
_atom_sites_solution_hydrogens geom
_atom_sites_solution_primary direct
_atom_sites_solution_secondary difmap
_audit_creation_method SHELXL-97
_cell_angle_alpha 90.00
_cell_angle_beta 137.672(15)
_cell_angle_gamma 90.00
_cell_formula_units_Z 4
_cell_length_a 20.1957(16)
_cell_length_b 10.5929(2)
_cell_length_c 15.8194(13)
_cell_measurement_reflns_used 10089
_cell_measurement_temperature 183(2)
_cell_measurement_theta_max 32.70
_cell_measurement_theta_min 2.57
_cell_volume 2278.9(7)
_computing_cell_refinement
;
CrysAlisPro, Oxford Diffraction Ltd.,
Version 1.171.33.52
;
_computing_data_collection
;
CrysAlisPro, Oxford Diffraction Ltd.,
Version 1.171.33.52
;
_computing_data_reduction
;
CrysAlisPro, Oxford Diffraction Ltd.,
Version 1.171.33.52
;
_computing_molecular_graphics
; ORTEP-3 for Windows, Version 2.01.
Farrugia, L. J. (1997). J. Appl. Cryst. 30, 565.
;
_computing_publication_material
; WinGX -- An integrated system of Windows programs for the solution,
refinement and analysis of single crystal X-ray diffraction data,
Version 1.70.01. Farrugia, L. J. (1999). J. Appl. Cryst. 32, 837-838.
SHELXL97. Sheldrick, G.M. (2008). Acta Cryst. A64, 112-122.
PLATON for Windows, Version 1.12. Spek, A. L. (2003). J. Appl. Cryst. 36,
7-13.
;
_computing_structure_refinement ' SHELXL97. Sheldrick, G.M. (2008). Acta Cryst. A64, 112-122.'
_computing_structure_solution ' SHELXS97. Sheldrick, G.M. (2008). Acta Cryst. A64, 112-122.'
_diffrn_ambient_temperature 183(2)
_diffrn_detector_area_resol_mean 10.4498
_diffrn_measured_fraction_theta_full 0.999
_diffrn_measured_fraction_theta_max 0.999
_diffrn_measurement_device_type
; Goniometer Xcalibur, detector: Ruby
Oxford Diffraction (2007). Oxford Diffraction Ltd.,
Xcalibur CCD system
;
_diffrn_measurement_method 'omega scans'
_diffrn_radiation_monochromator graphite
_diffrn_radiation_source 'Enhance (Mo) X-ray Source'
_diffrn_radiation_type MoK\a
_diffrn_radiation_wavelength 0.71073
_diffrn_reflns_av_R_equivalents 0.0390
_diffrn_reflns_av_sigmaI/netI 0.0346
_diffrn_reflns_limit_h_max 28
_diffrn_reflns_limit_h_min -28
_diffrn_reflns_limit_k_max 15
_diffrn_reflns_limit_k_min -15
_diffrn_reflns_limit_l_max 22
_diffrn_reflns_limit_l_min -22
_diffrn_reflns_number 19803
_diffrn_reflns_theta_full 30.51
_diffrn_reflns_theta_max 30.51
_diffrn_reflns_theta_min 2.58
_diffrn_standards_number 0
_exptl_absorpt_coefficient_mu 8.865
_exptl_absorpt_correction_T_max 1.000
_exptl_absorpt_correction_T_min 0.829
_exptl_absorpt_correction_type multi-scan
_exptl_absorpt_process_details
;
CrysAlisPro, Oxford Diffraction Ltd.,
Version 1.171.33.52.
Empirical absorption correction using spherical harmonics,
implemented in SCALE3 ABSPACK scaling algorithm.
;
_exptl_crystal_colour red
_exptl_crystal_density_diffrn 2.082
_exptl_crystal_density_method 'not measured'
_exptl_crystal_description block
_exptl_crystal_F_000 1348
_exptl_crystal_size_max 0.09
_exptl_crystal_size_mid 0.08
_exptl_crystal_size_min 0.05
_refine_diff_density_max 0.843
_refine_diff_density_min -1.026
_refine_diff_density_rms 0.109
_refine_ls_extinction_method none
_refine_ls_goodness_of_fit_ref 0.953
_refine_ls_hydrogen_treatment constr
_refine_ls_matrix_type full
_refine_ls_number_parameters 141
_refine_ls_number_reflns 3487
_refine_ls_number_restraints 0
_refine_ls_restrained_S_all 0.953
_refine_ls_R_factor_all 0.0299
_refine_ls_R_factor_gt 0.0219
_refine_ls_shift/su_max 0.001
_refine_ls_shift/su_mean 0.000
_refine_ls_structure_factor_coef Fsqd
_refine_ls_weighting_details 'w=1/[\s^2^(Fo^2^)+(0.0202P)^2^] where P=(Fo^2^+2Fc^2^)/3'
_refine_ls_weighting_scheme calc
_refine_ls_wR_factor_gt 0.0416
_refine_ls_wR_factor_ref 0.0425
_reflns_number_gt 2968
_reflns_number_total 3487
_reflns_threshold_expression >2sigma(I)
_cod_data_source_file c1dt10110b.txt
_cod_data_source_block 3
_cod_original_sg_symbol_H-M 'C 2/c'
_cod_database_code 7015806

loop_
_symmetry_equiv_pos_as_xyz
'x, y, z'
'-x, y, -z+1/2'
'x+1/2, y+1/2, z'
'-x+1/2, y+1/2, -z+1/2'
'-x, -y, -z'
'x, -y, z-1/2'
'-x+1/2, -y+1/2, -z'
'x+1/2, -y+1/2, z-1/2'

loop_
_atom_site_label
_atom_site_type_symbol
_atom_site_fract_x
_atom_site_fract_y
_atom_site_fract_z
_atom_site_U_iso_or_equiv
_atom_site_adp_type
_atom_site_occupancy
_atom_site_symmetry_multiplicity
_atom_site_calc_flag
_atom_site_refinement_flags
_atom_site_disorder_assembly
_atom_site_disorder_group
Re1 Re 0.0000 0.476058(13) 0.7500 0.01958(4) Uani 1 2 d S . .
Br1 Br 0.153583(19) 0.49263(2) 0.80766(3) 0.03222(7) Uani 1 1 d . . .
C1 C 0.0563(2) 0.3411(3) 0.8676(3) 0.0327(6) Uani 1 1 d . . .
C2 C 0.05962(18) 0.6058(2) 0.9731(2) 0.0268(5) Uani 1 1 d . . .
H2 H 0.0383 0.5277 0.9726 0.032 Uiso 1 1 calc R . .
C3 C 0.08714(18) 0.6941(2) 1.0570(2) 0.0269(6) Uani 1 1 d . . .
H3 H 0.0850 0.6749 1.1123 0.032 Uiso 1 1 calc R . .
C4 C 0.11836(17) 0.8126(2) 1.0604(2) 0.0219(5) Uani 1 1 d . . .
C5 C 0.12392(17) 0.8318(2) 0.9784(2) 0.0239(5) Uani 1 1 d . . .
H5 H 0.1459 0.9087 0.9780 0.029 Uiso 1 1 calc R . .
C6 C 0.09687(17) 0.7366(2) 0.8981(2) 0.0232(5) Uani 1 1 d . . .
H6 H 0.1034 0.7506 0.8466 0.028 Uiso 1 1 calc R . .
C7 C 0.1472(2) 1.1254(3) 1.1981(3) 0.0386(7) Uani 1 1 d . . .
H7 H 0.1360 1.2102 1.1756 0.046 Uiso 1 1 calc R . .
C8 C 0.12844(19) 1.0385(2) 1.1169(3) 0.0307(6) Uani 1 1 d . . .
H8 H 0.1062 1.0653 1.0433 0.037 Uiso 1 1 calc R . .
C9 C 0.14321(17) 0.9112(2) 1.1468(2) 0.0252(5) Uani 1 1 d . . .
C10 C 0.1797(2) 0.8790(3) 1.2609(2) 0.0349(6) Uani 1 1 d . . .
H10 H 0.1928 0.7952 1.2866 0.042 Uiso 1 1 calc R . .
C11 C 0.1962(2) 0.9734(3) 1.3353(3) 0.0425(7) Uani 1 1 d . . .
H11 H 0.2200 0.9499 1.4106 0.051 Uiso 1 1 calc R . .
N1 N 0.06149(14) 0.62489(18) 0.89082(18) 0.0215(4) Uani 1 1 d . . .
N2 N 0.18010(17) 1.0961(2) 1.3059(2) 0.0418(6) Uani 1 1 d . . .
O1 O 0.08964(17) 0.2572(2) 0.9345(2) 0.0579(7) Uani 1 1 d . . .

loop_
_atom_site_aniso_label
_atom_site_aniso_U_11
_atom_site_aniso_U_22
_atom_site_aniso_U_33
_atom_site_aniso_U_23
_atom_site_aniso_U_13
_atom_site_aniso_U_12
Re1 0.02351(7) 0.01817(7) 0.01940(7) 0.000 0.01659(6) 0.000
Br1 0.02848(14) 0.04070(17) 0.03148(15) -0.00596(11) 0.02339(13) -0.00178(10)
C1 0.0355(15) 0.0289(14) 0.0352(16) 0.0021(13) 0.0267(14) 0.0008(12)
C2 0.0405(15) 0.0233(12) 0.0302(14) -0.0023(11) 0.0303(13) -0.0072(11)
C3 0.0386(15) 0.0275(13) 0.0271(14) -0.0012(11) 0.0281(13) -0.0041(11)
C4 0.0234(12) 0.0235(12) 0.0180(12) -0.0003(10) 0.0151(11) 0.0006(10)
C5 0.0272(13) 0.0229(12) 0.0221(13) -0.0002(10) 0.0184(12) -0.0042(10)
C6 0.0271(13) 0.0267(13) 0.0214(13) 0.0008(10) 0.0196(12) -0.0036(10)
C7 0.0383(16) 0.0291(15) 0.0444(19) -0.0081(13) 0.0293(16) -0.0005(12)
C8 0.0320(14) 0.0296(15) 0.0283(14) -0.0017(12) 0.0217(12) -0.0011(12)
C9 0.0243(12) 0.0279(14) 0.0231(13) -0.0028(11) 0.0174(11) -0.0006(10)
C10 0.0445(17) 0.0325(15) 0.0264(15) -0.0022(12) 0.0258(14) 0.0025(12)
C11 0.0512(19) 0.0484(18) 0.0300(15) -0.0054(15) 0.0306(16) -0.0013(16)
N1 0.0275(11) 0.0231(11) 0.0186(10) -0.0016(8) 0.0185(10) -0.0028(8)
N2 0.0425(14) 0.0425(15) 0.0399(15) -0.0149(12) 0.0303(13) -0.0037(12)
O1 0.0690(16) 0.0411(13) 0.0550(15) 0.0270(12) 0.0432(14) 0.0160(11)

loop_
_atom_type_symbol
_atom_type_description
_atom_type_scat_dispersion_real
_atom_type_scat_dispersion_imag
_atom_type_scat_source
C C 0.0033 0.0016 'International Tables Vol C Tables 4.2.6.8 and 6.1.1.4'
H H 0.0000 0.0000 'International Tables Vol C Tables 4.2.6.8 and 6.1.1.4'
N N 0.0061 0.0033 'International Tables Vol C Tables 4.2.6.8 and 6.1.1.4'
O O 0.0106 0.0060 'International Tables Vol C Tables 4.2.6.8 and 6.1.1.4'
Br Br -0.2901 2.4595 'International Tables Vol C Tables 4.2.6.8 and 6.1.1.4'
Re Re -1.0185 7.2310 'International Tables Vol C Tables 4.2.6.8 and 6.1.1.4'

loop_
_geom_angle_atom_site_label_1
_geom_angle_atom_site_label_2
_geom_angle_atom_site_label_3
_geom_angle
_geom_angle_site_symmetry_1
_geom_angle_site_symmetry_3
_geom_angle_publ_flag
C1 Re1 C1 83.47(16) 2_556 . ?
C1 Re1 N1 175.90(9) 2_556 . ?
C1 Re1 N1 93.76(10) . . ?
C1 Re1 N1 93.76(10) 2_556 2_556 ?
C1 Re1 N1 175.90(9) . 2_556 ?
N1 Re1 N1 89.17(10) . 2_556 ?
C1 Re1 Br1 95.26(8) 2_556 . ?
C1 Re1 Br1 90.73(8) . . ?
N1 Re1 Br1 87.78(5) . . ?
N1 Re1 Br1 86.51(5) 2_556 . ?
C1 Re1 Br1 90.73(8) 2_556 2_556 ?
C1 Re1 Br1 95.26(8) . 2_556 ?
N1 Re1 Br1 86.51(5) . 2_556 ?
N1 Re1 Br1 87.78(5) 2_556 2_556 ?
Br1 Re1 Br1 171.980(13) . 2_556 ?
O1 C1 Re1 177.0(3) . . ?
N1 C2 C3 123.8(2) . . ?
N1 C2 H2 118.1 . . ?
C3 C2 H2 118.1 . . ?
C2 C3 C4 120.3(2) . . ?
C2 C3 H3 119.8 . . ?
C4 C3 H3 119.8 . . ?
C3 C4 C5 116.2(2) . . ?
C3 C4 C9 120.5(2) . . ?
C5 C4 C9 123.3(2) . . ?
C6 C5 C4 120.0(2) . . ?
C6 C5 H5 120.0 . . ?
C4 C5 H5 120.0 . . ?
N1 C6 C5 123.2(2) . . ?
N1 C6 H6 118.4 . . ?
C5 C6 H6 118.4 . . ?
N2 C7 C8 124.6(3) . . ?
N2 C7 H7 117.7 . . ?
C8 C7 H7 117.7 . . ?
C7 C8 C9 119.2(2) . . ?
C7 C8 H8 120.4 . . ?
C9 C8 H8 120.4 . . ?
C8 C9 C10 116.9(2) . . ?
C8 C9 C4 122.0(2) . . ?
C10 C9 C4 121.1(2) . . ?
C11 C10 C9 119.2(3) . . ?
C11 C10 H10 120.4 . . ?
C9 C10 H10 120.4 . . ?
N2 C11 C10 124.2(3) . . ?
N2 C11 H11 117.9 . . ?
C10 C11 H11 117.9 . . ?
C6 N1 C2 116.3(2) . . ?
C6 N1 Re1 125.56(15) . . ?
C2 N1 Re1 118.05(15) . . ?
C7 N2 C11 115.8(2) . . ?

loop_
_geom_bond_atom_site_label_1
_geom_bond_atom_site_label_2
_geom_bond_distance
_geom_bond_site_symmetry_2
_geom_bond_publ_flag
Re1 C1 1.916(3) 2_556 ?
Re1 C1 1.916(3) . ?
Re1 N1 2.2135(19) . ?
Re1 N1 2.2135(19) 2_556 ?
Re1 Br1 2.5100(4) . ?
Re1 Br1 2.5100(4) 2_556 ?
C1 O1 1.144(3) . ?
C2 N1 1.344(3) . ?
C2 C3 1.363(3) . ?
C2 H2 0.9300 . ?
C3 C4 1.388(3) . ?
C3 H3 0.9300 . ?
C4 C5 1.396(3) . ?
C4 C9 1.482(3) . ?
C5 C6 1.379(3) . ?
C5 H5 0.9300 . ?
C6 N1 1.343(3) . ?
C6 H6 0.9300 . ?
C7 N2 1.331(4) . ?
C7 C8 1.386(4) . ?
C7 H7 0.9300 . ?
C8 C9 1.387(3) . ?
C8 H8 0.9300 . ?
C9 C10 1.397(3) . ?
C10 C11 1.384(4) . ?
C10 H10 0.9300 . ?
C11 N2 1.338(4) . ?
C11 H11 0.9300 . ?

loop_
_geom_torsion_atom_site_label_1
_geom_torsion_atom_site_label_2
_geom_torsion_atom_site_label_3
_geom_torsion_atom_site_label_4
_geom_torsion
_geom_torsion_site_symmetry_1
_geom_torsion_site_symmetry_2
_geom_torsion_site_symmetry_3
_geom_torsion_site_symmetry_4
_geom_torsion_publ_flag
N1 C2 C3 C4 0.8(4) . . . . ?
C2 C3 C4 C5 -3.0(4) . . . . ?
C2 C3 C4 C9 176.7(2) . . . . ?
C3 C4 C5 C6 1.5(3) . . . . ?
C9 C4 C5 C6 -178.1(2) . . . . ?
C4 C5 C6 N1 2.3(4) . . . . ?
N2 C7 C8 C9 0.8(4) . . . . ?
C7 C8 C9 C10 -2.0(4) . . . . ?
C7 C8 C9 C4 175.8(2) . . . . ?
C3 C4 C9 C8 -148.1(2) . . . . ?
C5 C4 C9 C8 31.5(4) . . . . ?
C3 C4 C9 C10 29.7(4) . . . . ?
C5 C4 C9 C10 -150.7(3) . . . . ?
C8 C9 C10 C11 1.9(4) . . . . ?
C4 C9 C10 C11 -176.0(2) . . . . ?
C9 C10 C11 N2 -0.5(5) . . . . ?
C5 C6 N1 C2 -4.4(4) . . . . ?
C5 C6 N1 Re1 172.31(18) . . . . ?
C3 C2 N1 C6 2.9(4) . . . . ?
C3 C2 N1 Re1 -174.1(2) . . . . ?
C1 Re1 N1 C6 142.1(2) . . . . ?
N1 Re1 N1 C6 -35.06(16) 2_556 . . . ?
Br1 Re1 N1 C6 51.48(19) . . . . ?
Br1 Re1 N1 C6 -122.89(19) 2_556 . . . ?
C1 Re1 N1 C2 -41.3(2) . . . . ?
N1 Re1 N1 C2 141.6(2) 2_556 . . . ?
Br1 Re1 N1 C2 -131.84(18) . . . . ?
Br1 Re1 N1 C2 53.79(18) 2_556 . . . ?
C8 C7 N2 C11 0.7(4) . . . . ?
C10 C11 N2 C7 -0.8(4) . . . . ?
